data_7208323
loop_
_publ_author_name
'Zhou, Fei-Xia'
'Zheng, Zheng'
'Zhou, Hong-Ping'
'Ke, Wei-Zai'
'Wang, Jian-Qing'
'Yu, Zhi-Peng'
'Jin, Feng'
'Yang, Jia-Xiang'
'Wu, Jie-Ying'
'Tian, Yu-Peng'

_publ_section_title
;
 A new 2,2&#x2032;:6&#x2032;,2&#x2032;&#x2032;-terpyridine-based ligand
 and its complexes: structures, photophysical properties and DFT
 calculations to evaluate the halogen effect on the TPA
;
_journal_issue 17
_journal_name_full CrystEngComm
_journal_page_first 5613
_journal_paper_doi 10.1039/c2ce25467k
_journal_volume 14
_journal_year 2012
_chemical_formula_sum 'C31.5 H22.5 Br2 Cd Cl1.5 N6'
_chemical_formula_weight 810.45
_chemical_name_systematic
;
?
;
_space_group_IT_number 14
_symmetry_cell_setting monoclinic
_symmetry_space_group_name_Hall '-P 2ybc'
_symmetry_space_group_name_H-M 'P 1 21/c 1'
_atom_sites_solution_hydrogens geom
_atom_sites_solution_primary direct
_atom_sites_solution_secondary difmap
_audit_creation_method SHELXL-97
_cell_angle_alpha 90.000(5)
_cell_angle_beta 115.008(5)
_cell_angle_gamma 90.000(5)
_cell_formula_units_Z 16
_cell_length_a 15.643(5)
_cell_length_b 51.938(5)
_cell_length_c 16.613(5)
_cell_measurement_reflns_used 9961
_cell_measurement_temperature 298(2)
_cell_measurement_theta_max 19.45
_cell_measurement_theta_min 2.35
_cell_volume 12232(6)
_computing_cell_refinement 'Bruker SMART'
_computing_data_collection 'Bruker SMART'
_computing_data_reduction 'Bruker SAINT'
_computing_molecular_graphics 'Bruker SHELXTL'
_computing_publication_material 'Bruker SHELXTL'
_computing_structure_refinement 'SHELXL-97 (Sheldrick, 1997)'
_computing_structure_solution 'SHELXS-97 (Sheldrick, 1990)'
_diffrn_ambient_temperature 298(2)
_diffrn_measured_fraction_theta_full 0.999
_diffrn_measured_fraction_theta_max 0.999
_diffrn_measurement_device_type 'CCD area detector'
_diffrn_measurement_method 'phi and omega scans'
_diffrn_radiation_monochromator graphite
_diffrn_radiation_source 'fine-focus sealed tube'
_diffrn_radiation_type MoK\a
_diffrn_radiation_wavelength 0.71069
_diffrn_reflns_av_R_equivalents 0.0627
_diffrn_reflns_av_sigmaI/netI 0.1050
_diffrn_reflns_limit_h_max 16
_diffrn_reflns_limit_h_min -18
_diffrn_reflns_limit_k_max 54
_diffrn_reflns_limit_k_min -61
_diffrn_reflns_limit_l_max 19
_diffrn_reflns_limit_l_min -19
_diffrn_reflns_number 72453
_diffrn_reflns_theta_full 25.00
_diffrn_reflns_theta_max 25.00
_diffrn_reflns_theta_min 0.78
_exptl_absorpt_coefficient_mu 3.491
_exptl_absorpt_correction_T_max 0.7216
_exptl_absorpt_correction_T_min 0.4206
_exptl_absorpt_correction_type multi-scan
_exptl_absorpt_process_details sadabs
_exptl_crystal_density_diffrn 1.760
_exptl_crystal_density_method 'not measured'
_exptl_crystal_F_000 6352
_exptl_crystal_size_max 0.30
_exptl_crystal_size_mid 0.30
_exptl_crystal_size_min 0.10
_refine_diff_density_max 2.259
_refine_diff_density_min -2.225
_refine_diff_density_rms 0.115
_refine_ls_extinction_method none
_refine_ls_goodness_of_fit_ref 1.248
_refine_ls_hydrogen_treatment constr
_refine_ls_matrix_type full
_refine_ls_number_parameters 1513
_refine_ls_number_reflns 21542
_refine_ls_number_restraints 31
_refine_ls_restrained_S_all 1.249
_refine_ls_R_factor_all 0.1906
_refine_ls_R_factor_gt 0.0880
_refine_ls_shift/su_max 0.020
_refine_ls_shift/su_mean 0.000
_refine_ls_structure_factor_coef Fsqd
_refine_ls_weighting_details 'calc w=1/[\s^2^(Fo^2^)+(0.1000P)^2^+0.0000P] where P=(Fo^2^+2Fc^2^)/3'
_refine_ls_weighting_scheme calc
_refine_ls_wR_factor_gt 0.2143
_refine_ls_wR_factor_ref 0.2479
_reflns_number_gt 10137
_reflns_number_total 21542
_reflns_threshold_expression >2sigma(I)
_cod_data_source_file c2ce25467k.txt
_cod_data_source_block zhou00006
_cod_depositor_comments
;
The following automatic conversions were performed:

'_symmetry_cell_setting' value 'Monoclinic' changed to 'monoclinic'
according to /home/saulius/struct/CIF-dictionaries/cif_core.dic
dictionary named 'cif_core.dic' version 2.4.1 from 2010-06-29.

Automatic conversion script
Id: cif_fix_values 1891 2012-01-12 08:04:46Z andrius 
;
_cod_original_cell_volume 12232(5)
_cod_original_sg_symbol_H-M 'P2(1)/c '
_cod_database_code 7208323

loop_
_symmetry_equiv_pos_as_xyz
'x, y, z'
'-x, y+1/2, -z+1/2'
'-x, -y, -z'
'x, -y-1/2, z-1/2'

loop_
_atom_site_label
_atom_site_type_symbol
_atom_site_fract_x
_atom_site_fract_y
_atom_site_fract_z
_atom_site_U_iso_or_equiv
_atom_site_adp_type
_atom_site_occupancy
_atom_site_symmetry_multiplicity
_atom_site_calc_flag
_atom_site_refinement_flags
N6 N 0.2344(7) 0.1000(2) -0.5006(8) 0.089(3) Uani 1 1 d .
C30 C 0.3108(9) 0.1037(2) -0.4258(9) 0.079(4) Uani 1 1 d .
H30 H 0.3478 0.0908 -0.3887 0.095 Uiso 1 1 calc R
Cd1 Cd 1.16691(6) 0.304305(16) 0.45891(6) 0.0732(3) Uani 1 1 d .
Cd2 Cd 0.36208(6) 0.561637(16) 0.00871(6) 0.0731(3) Uani 1 1 d .
Cd3 Cd 0.58189(6) 0.573012(17) 0.54384(6) 0.0807(3) Uani 1 1 d .
Cd4 Cd -0.06905(6) 0.328712(17) -0.06838(6) 0.0792(3) Uani 1 1 d .
Br1 Br 1.10636(10) 0.31203(2) 0.58468(9) 0.0862(4) Uani 1 1 d .
Br6 Br 0.54945(12) 0.56600(3) 0.68947(10) 0.1088(5) Uani 1 1 d .
Br2 Br 1.32518(11) 0.32231(3) 0.51817(17) 0.1598(9) Uani 1 1 d .
Br4 Br 0.20183(13) 0.57737(4) -0.0478(2) 0.2021(13) Uani 1 1 d .
Br7 Br -0.03088(14) 0.33418(3) -0.21047(10) 0.1216(6) Uani 1 1 d .
Br8 Br -0.21379(11) 0.34253(4) -0.06572(15) 0.1722(11) Uani 1 1 d .
N8 N 0.4720(6) 0.53802(16) 0.1302(5) 0.055(2) Uani 1 1 d .
N20 N 0.0425(6) 0.30632(16) 0.0519(6) 0.056(2) Uani 1 1 d .
N14 N 0.4797(6) 0.55257(17) 0.4098(6) 0.057(2) Uani 1 1 d .
N2 N 1.0617(6) 0.28288(15) 0.3264(6) 0.053(2) Uani 1 1 d .
C68 C 0.4893(6) 0.5281(2) 0.3947(7) 0.055(3) Uani 1 1 d .
N4 N 0.3266(6) 0.12898(17) -0.4117(6) 0.066(3) Uani 1 1 d .
C37 C 0.5360(8) 0.5510(2) 0.2030(8) 0.058(3) Uani 1 1 d .
N9 N 0.3436(6) 0.51656(17) -0.0197(6) 0.062(2) Uani 1 1 d .
C47 C 0.7061(7) 0.4990(2) 0.3171(7) 0.056(3) Uani 1 1 d .
N1 N 1.0772(7) 0.33412(16) 0.3458(6) 0.070(3) Uani 1 1 d .
C42 C 0.4088(6) 0.5008(2) 0.0372(7) 0.052(3) Uani 1 1 d .
C41 C 0.4816(7) 0.51289(18) 0.1191(7) 0.055(3) Uani 1 1 d .
C98 C -0.0360(7) 0.2678(2) -0.0236(7) 0.050(3) Uani 1 1 d .
C91 C -0.1234(8) 0.4151(2) -0.3232(8) 0.078(3) Uani 1 1 d U
C44 C 0.3313(8) 0.4646(2) -0.0532(8) 0.073(3) Uani 1 1 d .
H44 H 0.3277 0.4470 -0.0637 0.088 Uiso 1 1 calc R
C39 C 0.6238(7) 0.5126(2) 0.2532(7) 0.057(3) Uani 1 1 d .
N13 N 0.6288(6) 0.53092(17) 0.5319(6) 0.065(3) Uani 1 1 d .
C69 C 0.4255(7) 0.5146(2) 0.3179(7) 0.056(3) Uani 1 1 d .
H69 H 0.4371 0.4975 0.3088 0.067 Uiso 1 1 calc R
N5 N 0.2568(7) 0.1424(2) -0.4788(7) 0.081(3) Uani 1 1 d .
N21 N 0.0299(6) 0.35774(17) 0.0424(6) 0.064(2) Uani 1 1 d .
C11 C 1.1402(7) 0.2444(2) 0.3975(7) 0.058(3) Uani 1 1 d .
C103 C 0.1097(7) 0.31906(19) 0.1183(8) 0.055(3) Uani 1 1 d .
N10 N 1.2650(7) 0.3836(2) 0.7760(7) 0.080(3) Uani 1 1 d .
C38 C 0.6116(7) 0.5389(2) 0.2633(7) 0.058(3) Uani 1 1 d .
H38 H 0.6556 0.5479 0.3114 0.069 Uiso 1 1 calc R
N3 N 1.1975(6) 0.25966(16) 0.4633(6) 0.066(3) Uani 1 1 d .
C6 C 0.9958(8) 0.2962(2) 0.2596(8) 0.060(3) Uani 1 1 d .
C43 C 0.4025(7) 0.4744(2) 0.0209(7) 0.066(3) Uani 1 1 d .
H43 H 0.4472 0.4634 0.0609 0.079 Uiso 1 1 calc R
C100 C 0.1093(7) 0.2668(2) 0.1170(7) 0.059(3) Uani 1 1 d .
H100 H 0.1066 0.2489 0.1152 0.071 Uiso 1 1 calc R
C71 C 0.3411(7) 0.5532(2) 0.2758(7) 0.061(3) Uani 1 1 d .
H71 H 0.2915 0.5629 0.2356 0.073 Uiso 1 1 calc R
C16 C 0.8438(8) 0.2431(2) 0.1136(7) 0.063(3) Uani 1 1 d .
N16 N -0.1869(6) 0.40255(19) -0.4076(7) 0.076(3) Uani 1 1 d .
C117 C 0.5731(7) 0.1871(2) 0.5490(8) 0.068(3) Uani 1 1 d .
C110 C 0.2687(7) 0.2385(2) 0.2524(8) 0.072(3) Uani 1 1 d .
H110 H 0.2269 0.2298 0.2024 0.087 Uiso 1 1 calc R
C29 C 0.3992(7) 0.1417(2) -0.3400(7) 0.061(3) Uani 1 1 d .
C46 C 0.2747(7) 0.5058(2) -0.0929(8) 0.068(3) Uani 1 1 d .
H46 H 0.2305 0.5168 -0.1332 0.082 Uiso 1 1 calc R
C21 C 0.6958(8) 0.2174(2) -0.0243(8) 0.071(3) Uani 1 1 d .
C60 C 1.1404(9) 0.3868(3) 0.6241(10) 0.109(5) Uani 1 1 d .
H60 H 1.1559 0.3704 0.6124 0.130 Uiso 1 1 calc R
C79 C 0.2052(7) 0.5260(2) 0.1140(7) 0.073(3) Uani 1 1 d .
H79 H 0.2006 0.5437 0.1182 0.088 Uiso 1 1 calc R
C70 C 0.3484(7) 0.5267(2) 0.2586(7) 0.060(3) Uani 1 1 d .
C122 C 0.7111(7) 0.1614(2) 0.6970(8) 0.062(3) Uani 1 1 d U
C10 C 1.0604(7) 0.25711(19) 0.3225(7) 0.055(3) Uani 1 1 d .
C26 C 0.4555(8) 0.1801(2) -0.2474(9) 0.096(4) Uani 1 1 d .
H26 H 0.4458 0.1969 -0.2343 0.115 Uiso 1 1 calc R
C48 C 0.7759(8) 0.5119(2) 0.3878(8) 0.077(4) Uani 1 1 d .
H48 H 0.7708 0.5296 0.3935 0.092 Uiso 1 1 calc R
C86 C 0.0030(8) 0.4390(2) -0.1641(7) 0.068(3) Uani 1 1 d .
C96 C -0.1235(7) 0.2319(2) -0.1045(8) 0.067(3) Uani 1 1 d .
H96 H -0.1322 0.2142 -0.1109 0.081 Uiso 1 1 calc R
C50 C 0.8505(8) 0.4994(3) 0.4478(8) 0.076(4) Uani 1 1 d .
H50 H 0.8964 0.5086 0.4937 0.091 Uiso 1 1 calc R
C52 C 0.8607(7) 0.4733(2) 0.4430(8) 0.064(3) Uani 1 1 d .
N19 N -0.0974(6) 0.28387(17) -0.0840(6) 0.069(3) Uani 1 1 d .
C7 C 0.9260(7) 0.2839(2) 0.1912(7) 0.061(3) Uani 1 1 d .
H7 H 0.8805 0.2936 0.1463 0.073 Uiso 1 1 calc R
C40 C 0.5562(7) 0.50003(19) 0.1787(7) 0.054(3) Uani 1 1 d .
H40 H 0.5630 0.4826 0.1704 0.065 Uiso 1 1 calc R
C85 C 0.0723(7) 0.4513(3) -0.0793(7) 0.076(4) Uani 1 1 d .
H85 H 0.1220 0.4410 -0.0424 0.091 Uiso 1 1 calc R
C5 C 1.0048(8) 0.3244(2) 0.2696(8) 0.067(3) Uani 1 1 d .
N15 N 0.4722(7) 0.60178(19) 0.4506(7) 0.082(3) Uani 1 1 d .
C59 C 1.1924(8) 0.3983(2) 0.7097(8) 0.078(4) Uani 1 1 d .
C78 C 0.2782(7) 0.5128(2) 0.1813(7) 0.056(3) Uani 1 1 d .
C109 C 0.2596(7) 0.2650(2) 0.2600(7) 0.064(3) Uani 1 1 d .
C67 C 0.5738(7) 0.5156(2) 0.4627(7) 0.056(3) Uani 1 1 d .
C82 C 0.2150(7) 0.4736(2) 0.0957(7) 0.072(3) Uani 1 1 d .
H82 H 0.2205 0.4558 0.0918 0.087 Uiso 1 1 calc R
C114 C 0.4036(8) 0.2375(2) 0.3929(8) 0.069(3) Uani 1 1 d .
C51 C 0.7929(8) 0.4600(2) 0.3748(8) 0.072(3) Uani 1 1 d .
H51 H 0.7990 0.4423 0.3703 0.087 Uiso 1 1 calc R
C116 C 0.4997(8) 0.2004(2) 0.4755(8) 0.073(3) Uani 1 1 d .
H116 H 0.4618 0.1901 0.4281 0.088 Uiso 1 1 calc R
C8 C 0.9212(7) 0.25697(19) 0.1873(7) 0.053(3) Uani 1 1 d .
C27 C 0.4780(8) 0.1305(2) -0.2908(8) 0.083(4) Uani 1 1 d .
H27 H 0.4884 0.1136 -0.3029 0.100 Uiso 1 1 calc R
C36 C 0.5139(9) 0.5787(2) 0.2083(9) 0.068(3) Uani 1 1 d .
C99 C 0.0427(7) 0.28063(19) 0.0511(7) 0.053(3) Uani 1 1 d .
N22 N 0.7783(6) 0.14808(19) 0.7719(7) 0.071(3) Uani 1 1 d .
N11 N 1.3292(7) 0.3963(2) 0.8525(7) 0.079(3) Uani 1 1 d .
C119 C 0.6280(9) 0.1998(2) 0.6310(9) 0.098(5) Uani 1 1 d .
H119 H 0.6176 0.2173 0.6358 0.118 Uiso 1 1 calc R
C74 C 0.3368(8) 0.6098(2) 0.3150(9) 0.081(4) Uani 1 1 d .
H74 H 0.2902 0.6038 0.2617 0.097 Uiso 1 1 calc R
C53 C 0.9419(8) 0.4611(2) 0.5116(8) 0.076(4) Uani 1 1 d .
H53 H 0.9804 0.4709 0.5604 0.091 Uiso 1 1 calc R
C73 C 0.4024(8) 0.5936(2) 0.3715(8) 0.065(3) Uani 1 1 d .
C83 C 0.1418(7) 0.4866(2) 0.0286(7) 0.065(3) Uani 1 1 d .
C63 C 0.7074(8) 0.5210(3) 0.5925(8) 0.082(4) Uani 1 1 d .
H63 H 0.7465 0.5314 0.6391 0.099 Uiso 1 1 calc R
N23 N 0.8389(7) 0.1617(2) 0.8456(7) 0.082(3) Uani 1 1 d .
C55 C 1.0483(8) 0.4242(2) 0.5784(8) 0.073(3) Uani 1 1 d .
C97 C -0.0472(7) 0.2420(2) -0.0318(8) 0.066(3) Uani 1 1 d .
H97 H -0.0045 0.2312 0.0106 0.079 Uiso 1 1 calc R
C66 C 0.5955(7) 0.4896(2) 0.4536(7) 0.058(3) Uani 1 1 d .
H66 H 0.5576 0.4795 0.4057 0.069 Uiso 1 1 calc R
C104 C 0.1039(8) 0.3480(2) 0.1139(8) 0.063(3) Uani 1 1 d .
C72 C 0.4075(8) 0.5648(2) 0.3526(8) 0.059(3) Uani 1 1 d .
C45 C 0.2651(7) 0.4807(2) -0.1122(8) 0.067(3) Uani 1 1 d .
H45 H 0.2158 0.4745 -0.1631 0.080 Uiso 1 1 calc R
C81 C 0.1397(9) 0.5132(3) 0.0411(8) 0.083(4) Uani 1 1 d .
H81 H 0.0918 0.5227 -0.0019 0.100 Uiso 1 1 calc R
C89 C -0.1356(8) 0.4396(3) -0.3074(9) 0.100(5) Uani 1 1 d .
H89 H -0.1847 0.4491 -0.3493 0.119 Uiso 1 1 calc R
C58 C 1.1767(9) 0.4213(2) 0.7287(9) 0.097(5) Uani 1 1 d .
H58 H 1.2130 0.4286 0.7838 0.116 Uiso 1 1 calc R
C9 C 0.9924(7) 0.2439(2) 0.2569(7) 0.060(3) Uani 1 1 d .
H9 H 0.9928 0.2260 0.2579 0.072 Uiso 1 1 calc R
C105 C 0.1669(9) 0.3638(2) 0.1811(9) 0.085(4) Uani 1 1 d .
H105 H 0.2155 0.3568 0.2311 0.102 Uiso 1 1 calc R
C101 C 0.1826(7) 0.2793(2) 0.1883(7) 0.059(3) Uani 1 1 d .
C65 C 0.6756(8) 0.4808(2) 0.5199(8) 0.072(3) Uani 1 1 d .
H65 H 0.6929 0.4637 0.5190 0.087 Uiso 1 1 calc R
C49 C 0.7149(8) 0.4727(2) 0.3121(7) 0.075(4) Uani 1 1 d .
H49 H 0.6685 0.4634 0.2667 0.090 Uiso 1 1 calc R
C115 C 0.4801(8) 0.2244(3) 0.4667(8) 0.080(4) Uani 1 1 d .
H115 H 0.5192 0.2349 0.5130 0.096 Uiso 1 1 calc R
C34 C 0.5458(12) 0.6192(3) 0.2860(12) 0.101(5) Uani 1 1 d .
H34 H 0.5780 0.6296 0.3353 0.121 Uiso 1 1 calc R
N7 N 0.4412(7) 0.58834(17) 0.1376(7) 0.074(3) Uani 1 1 d .
N18 N -0.2642(8) 0.3754(3) -0.5182(8) 0.112(4) Uani 1 1 d .
C1 C 1.0905(10) 0.3592(2) 0.3564(9) 0.087(4) Uani 1 1 d .
H1 H 1.1414 0.3654 0.4062 0.104 Uiso 1 1 calc R
C90 C -0.0495(9) 0.4015(3) -0.2644(9) 0.106(4) Uani 1 1 d U
H90 H -0.0389 0.3845 -0.2756 0.128 Uiso 1 1 calc R
C25 C 0.5469(9) 0.1433(2) -0.2208(9) 0.091(4) Uani 1 1 d .
H25 H 0.6027 0.1346 -0.1875 0.109 Uiso 1 1 calc R
C121 C 0.6986(9) 0.1869(2) 0.7061(9) 0.093(4) Uani 1 1 d .
H121 H 0.7341 0.1956 0.7586 0.111 Uiso 1 1 calc R
C19 C 0.7726(9) 0.2042(2) 0.0377(8) 0.090(4) Uani 1 1 d .
H19 H 0.7760 0.1864 0.0345 0.109 Uiso 1 1 calc R
C12 C 1.1534(8) 0.2183(2) 0.3991(9) 0.086(4) Uani 1 1 d .
H12 H 1.1106 0.2079 0.3545 0.103 Uiso 1 1 calc R
C113 C 0.3962(8) 0.2643(3) 0.3991(9) 0.095(4) Uani 1 1 d .
H113 H 0.4403 0.2731 0.4475 0.115 Uiso 1 1 calc R
C54 C 0.9634(8) 0.4372(2) 0.5078(8) 0.073(3) Uani 1 1 d .
H54 H 0.9244 0.4275 0.4589 0.088 Uiso 1 1 calc R
C77 C 0.4714(11) 0.6276(3) 0.4717(10) 0.098(4) Uani 1 1 d .
H77 H 0.5158 0.6335 0.5263 0.118 Uiso 1 1 calc R
C94 C -0.1696(8) 0.2740(2) -0.1523(9) 0.083(4) Uani 1 1 d .
H94 H -0.2125 0.2851 -0.1936 0.099 Uiso 1 1 calc R
C76 C 0.4100(11) 0.6440(3) 0.4172(11) 0.101(5) Uani 1 1 d .
H76 H 0.4132 0.6614 0.4318 0.121 Uiso 1 1 calc R
C17 C 0.8436(8) 0.2175(2) 0.1038(8) 0.092(5) Uani 1 1 d .
H17 H 0.8945 0.2082 0.1441 0.111 Uiso 1 1 calc R
C80 C 0.2807(7) 0.4870(2) 0.1692(7) 0.065(3) Uani 1 1 d .
H80 H 0.3291 0.4776 0.2123 0.077 Uiso 1 1 calc R
C84 C 0.0706(8) 0.4744(3) -0.0520(9) 0.082(4) Uani 1 1 d .
H84 H 0.0190 0.4844 -0.0868 0.098 Uiso 1 1 calc R
C4 C 0.9446(8) 0.3408(2) 0.2033(9) 0.078(4) Uani 1 1 d .
H4 H 0.8973 0.3345 0.1511 0.094 Uiso 1 1 calc R
C102 C 0.1800(7) 0.3068(2) 0.1874(7) 0.063(3) Uani 1 1 d .
H102 H 0.2254 0.3162 0.2333 0.076 Uiso 1 1 calc R
C32 C 0.4198(11) 0.6131(3) 0.1414(11) 0.098(5) Uani 1 1 d .
H32 H 0.3682 0.6202 0.0943 0.118 Uiso 1 1 calc R
C15 C 1.2723(8) 0.2492(2) 0.5309(8) 0.076(4) Uani 1 1 d .
H15 H 1.3125 0.2597 0.5764 0.091 Uiso 1 1 calc R
N17 N -0.2571(7) 0.4165(2) -0.4722(7) 0.087(3) Uani 1 1 d .
C118 C 0.5899(8) 0.1616(2) 0.5460(9) 0.092(4) Uani 1 1 d U
H118 H 0.5552 0.1526 0.4939 0.110 Uiso 1 1 calc R
C112 C 0.3394(8) 0.2255(2) 0.3189(8) 0.078(4) Uani 1 1 d .
H112 H 0.3441 0.2078 0.3135 0.093 Uiso 1 1 calc R
C106 C 0.1540(11) 0.3899(3) 0.1701(10) 0.097(4) Uani 1 1 d .
H106 H 0.1962 0.4011 0.2119 0.117 Uiso 1 1 calc R
C57 C 1.0686(9) 0.4000(2) 0.5601(9) 0.098(5) Uani 1 1 d .
H57 H 1.0339 0.3926 0.5048 0.118 Uiso 1 1 calc R
C18 C 0.7676(8) 0.2567(2) 0.0527(8) 0.085(4) Uani 1 1 d .
H18 H 0.7652 0.2745 0.0568 0.101 Uiso 1 1 calc R
C111 C 0.3255(9) 0.2772(2) 0.3353(8) 0.089(4) Uani 1 1 d .
H111 H 0.3204 0.2948 0.3415 0.107 Uiso 1 1 calc R
C64 C 0.7330(8) 0.4966(2) 0.5895(8) 0.073(3) Uani 1 1 d .
H64 H 0.7887 0.4903 0.6336 0.087 Uiso 1 1 calc R
C20 C 0.6952(8) 0.2437(2) -0.0143(8) 0.088(4) Uani 1 1 d .
H20 H 0.6442 0.2530 -0.0542 0.105 Uiso 1 1 calc R
C123 C 0.7941(8) 0.1234(2) 0.7858(9) 0.079(4) Uani 1 1 d .
H123 H 0.7618 0.1106 0.7450 0.095 Uiso 1 1 calc R
N24 N 0.8643(9) 0.1189(2) 0.8682(9) 0.101(4) Uani 1 1 d .
C88 C 0.0109(9) 0.4142(3) -0.1850(9) 0.104(4) Uani 1 1 d U
H88 H 0.0602 0.4046 -0.1437 0.125 Uiso 1 1 calc R
C28 C 0.3876(8) 0.1670(2) -0.3170(8) 0.084(4) Uani 1 1 d .
H28 H 0.3311 0.1754 -0.3506 0.101 Uiso 1 1 calc R
C95 C -0.1841(8) 0.2478(3) -0.1648(8) 0.074(3) Uani 1 1 d .
H95 H -0.2350 0.2413 -0.2142 0.089 Uiso 1 1 calc R
C75 C 0.3410(10) 0.6351(3) 0.3386(10) 0.095(4) Uani 1 1 d .
H75 H 0.2964 0.6466 0.3007 0.114 Uiso 1 1 calc R
C93 C -0.2970(9) 0.3993(3) -0.5334(10) 0.103(5) Uani 1 1 d .
H93 H -0.3474 0.4036 -0.5867 0.124 Uiso 1 1 calc R
C56 C 1.1018(9) 0.4351(2) 0.6623(9) 0.100(5) Uani 1 1 d .
H56 H 1.0878 0.4517 0.6744 0.120 Uiso 1 1 calc R
C92 C -0.1924(9) 0.3783(2) -0.4362(9) 0.086(4) Uani 1 1 d .
H92 H -0.1522 0.3651 -0.4041 0.103 Uiso 1 1 calc R
Br3 Br 0.42176(9) 0.57673(2) -0.11042(9) 0.0800(4) Uani 1 1 d .
C124 C 0.8860(9) 0.1433(3) 0.8988(10) 0.099(5) Uani 1 1 d .
H124 H 0.9325 0.1467 0.9553 0.119 Uiso 1 1 calc R
C22 C 0.6199(9) 0.2047(2) -0.0966(8) 0.091(4) Uani 1 1 d .
H22 H 0.5683 0.2150 -0.1293 0.109 Uiso 1 1 calc R
C87 C -0.0732(9) 0.4515(3) -0.2256(9) 0.098(5) Uani 1 1 d .
H87 H -0.0851 0.4683 -0.2142 0.117 Uiso 1 1 calc R
Br5 Br 0.72158(12) 0.59497(4) 0.55597(16) 0.1843(12) Uani 1 1 d .
C23 C 0.6134(7) 0.1818(3) -0.1219(7) 0.073(3) Uani 1 1 d .
H23 H 0.6648 0.1716 -0.0872 0.088 Uiso 1 1 calc R
C31 C 0.2069(10) 0.1242(3) -0.5297(10) 0.096(4) Uani 1 1 d .
H31 H 0.1553 0.1275 -0.5832 0.115 Uiso 1 1 calc R
C24 C 0.5378(8) 0.1674(2) -0.1982(8) 0.070(3) Uani 1 1 d .
C2 C 1.0318(11) 0.3762(2) 0.2962(11) 0.097(5) Uani 1 1 d .
H2 H 1.0406 0.3938 0.3067 0.117 Uiso 1 1 calc R
C14 C 1.2901(8) 0.2238(3) 0.5339(9) 0.085(4) Uani 1 1 d .
H14 H 1.3427 0.2171 0.5809 0.102 Uiso 1 1 calc R
C13 C 1.2306(9) 0.2075(2) 0.4673(9) 0.087(4) Uani 1 1 d .
H13 H 1.2425 0.1899 0.4689 0.105 Uiso 1 1 calc R
C3 C 0.9592(11) 0.3673(2) 0.2195(11) 0.097(4) Uani 1 1 d .
H3 H 0.9195 0.3790 0.1783 0.116 Uiso 1 1 calc R
C35 C 0.5707(9) 0.5944(2) 0.2846(9) 0.082(4) Uani 1 1 d .
H35 H 0.6231 0.5875 0.3314 0.098 Uiso 1 1 calc R
C33 C 0.4725(14) 0.6286(3) 0.2137(15) 0.124(7) Uani 1 1 d .
H33 H 0.4568 0.6459 0.2123 0.149 Uiso 1 1 calc R
N12 N 1.3569(9) 0.3536(3) 0.8588(9) 0.113(4) Uani 1 1 d .
C62 C 1.3802(9) 0.3764(4) 0.8984(10) 0.097(5) Uani 1 1 d .
H62 H 1.4290 0.3784 0.9548 0.117 Uiso 1 1 calc R
C61 C 1.2850(9) 0.3585(3) 0.7803(10) 0.092(4) Uani 1 1 d .
H61 H 1.2542 0.3464 0.7360 0.110 Uiso 1 1 calc R
C107 C 0.0781(12) 0.3997(3) 0.0967(11) 0.109(5) Uani 1 1 d .
H107 H 0.0674 0.4173 0.0886 0.131 Uiso 1 1 calc R
C108 C 0.0208(10) 0.3825(3) 0.0378(9) 0.092(4) Uani 1 1 d .
H108 H -0.0304 0.3891 -0.0109 0.110 Uiso 1 1 calc R
C120 C 0.6556(8) 0.1488(2) 0.6159(9) 0.093(4) Uani 1 1 d U
H120 H 0.6645 0.1313 0.6105 0.112 Uiso 1 1 calc R
Cl1 Cl 0.6038(3) 0.21637(8) 0.1335(3) 0.1163(13) Uani 1 1 d .
Cl2 Cl 0.5075(3) 0.24512(9) 0.2140(3) 0.1503(18) Uani 1 1 d .
Cl3 Cl 0.5958(4) 0.19814(9) 0.3007(4) 0.161(2) Uani 1 1 d .
C125 C 0.5327(11) 0.2130(3) 0.1938(11) 0.127(6) Uani 1 1 d .
H125 H 0.4744 0.2036 0.1586 0.153 Uiso 1 1 calc R
Cl4 Cl 1.0688(3) 0.46698(10) 0.1954(3) 0.1374(16) Uani 1 1 d U
Cl5 Cl 0.9636(3) 0.48954(10) 0.2779(3) 0.1444(18) Uani 1 1 d U
Cl6 Cl 1.0745(4) 0.44512(10) 0.3579(4) 0.174(2) Uani 1 1 d .
C126 C 0.9710(15) 0.4538(3) 0.2369(13) 0.196(8) Uani 1 1 d U
H126 H 0.9170 0.4428 0.2023 0.235 Uiso 1 1 calc R

loop_
_atom_site_aniso_label
_atom_site_aniso_U_11
_atom_site_aniso_U_22
_atom_site_aniso_U_33
_atom_site_aniso_U_23
_atom_site_aniso_U_13
_atom_site_aniso_U_12
N6 0.071(7) 0.072(8) 0.104(9) -0.014(7) 0.019(7) -0.026(6)
C30 0.067(8) 0.053(8) 0.101(10) -0.012(7) 0.021(8) -0.008(6)
Cd1 0.0602(5) 0.0517(5) 0.0910(7) -0.0145(5) 0.0156(5) -0.0131(4)
Cd2 0.0657(6) 0.0517(5) 0.1013(7) 0.0200(5) 0.0347(5) 0.0216(4)
Cd3 0.0724(6) 0.0596(6) 0.0808(6) 0.0002(5) 0.0039(5) -0.0108(5)
Cd4 0.0779(6) 0.0591(6) 0.0764(6) -0.0028(5) 0.0092(5) 0.0224(5)
Br1 0.0920(9) 0.0643(8) 0.0916(10) -0.0134(7) 0.0284(8) -0.0040(7)
Br6 0.1379(14) 0.0896(11) 0.0849(10) -0.0015(8) 0.0334(10) 0.0274(10)
Br2 0.0782(11) 0.0946(12) 0.285(3) -0.0649(15) 0.0560(14) -0.0370(9)
Br4 0.1041(13) 0.1219(15) 0.400(4) 0.123(2) 0.1261(19) 0.0725(12)
Br7 0.2080(19) 0.0607(9) 0.0951(11) 0.0036(8) 0.0630(12) 0.0059(10)
Br8 0.0745(11) 0.181(2) 0.198(2) -0.0820(17) -0.0039(12) 0.0546(12)
N8 0.051(5) 0.045(5) 0.060(6) 0.004(5) 0.014(5) 0.008(4)
N20 0.048(5) 0.051(6) 0.068(6) -0.003(5) 0.022(5) 0.008(5)
N14 0.040(5) 0.050(6) 0.070(6) 0.006(5) 0.011(5) -0.005(4)
N2 0.050(5) 0.036(5) 0.065(6) -0.004(5) 0.015(5) -0.010(4)
C68 0.030(6) 0.057(7) 0.075(8) 0.011(7) 0.019(6) -0.002(5)
N4 0.043(5) 0.054(6) 0.085(7) -0.009(6) 0.011(5) -0.005(5)
C37 0.063(7) 0.050(7) 0.075(8) 0.004(6) 0.044(7) 0.010(6)
N9 0.040(5) 0.061(6) 0.081(7) 0.011(5) 0.021(5) 0.010(5)
C47 0.051(7) 0.054(7) 0.061(7) -0.005(6) 0.021(6) 0.001(6)
N1 0.075(7) 0.043(6) 0.078(7) 0.001(5) 0.020(6) -0.012(5)
C42 0.038(6) 0.048(7) 0.060(7) -0.002(6) 0.011(5) 0.002(5)
C41 0.055(7) 0.031(6) 0.077(8) 0.008(6) 0.026(6) 0.016(5)
C98 0.038(6) 0.050(7) 0.054(7) -0.014(6) 0.011(5) -0.006(5)
C91 0.069(7) 0.065(7) 0.084(8) 0.012(6) 0.018(6) -0.003(6)
C44 0.059(7) 0.058(8) 0.090(9) 0.003(7) 0.020(7) 0.001(7)
C39 0.060(7) 0.050(7) 0.065(7) -0.001(6) 0.031(6) 0.005(6)
N13 0.046(5) 0.061(6) 0.071(6) -0.002(5) 0.008(5) -0.016(5)
C69 0.045(6) 0.064(7) 0.061(7) -0.009(6) 0.025(6) 0.006(6)
N5 0.062(6) 0.076(7) 0.081(7) 0.000(6) 0.007(6) 0.000(6)
N21 0.072(6) 0.045(6) 0.072(6) 0.003(5) 0.027(6) 0.018(5)
C11 0.050(7) 0.042(7) 0.077(8) -0.004(6) 0.024(6) -0.018(6)
C103 0.053(7) 0.037(6) 0.080(8) -0.007(6) 0.032(7) 0.001(5)
N10 0.058(6) 0.076(8) 0.089(8) 0.000(7) 0.013(6) 0.011(6)
C38 0.045(6) 0.063(8) 0.061(7) -0.009(6) 0.020(6) 0.005(6)
N3 0.050(6) 0.046(5) 0.091(7) -0.009(5) 0.020(5) -0.001(5)
C6 0.054(7) 0.052(7) 0.073(8) -0.002(7) 0.028(7) -0.017(6)
C43 0.045(7) 0.055(8) 0.078(8) 0.010(6) 0.008(6) 0.004(6)
C100 0.061(7) 0.048(7) 0.074(8) -0.011(6) 0.033(7) 0.001(6)
C71 0.054(7) 0.051(7) 0.073(8) 0.015(6) 0.021(6) 0.007(6)
C16 0.064(8) 0.061(8) 0.056(7) 0.004(6) 0.019(6) -0.013(6)
N16 0.045(6) 0.064(7) 0.097(8) -0.005(6) 0.007(6) -0.005(5)
C117 0.032(6) 0.071(8) 0.083(9) -0.005(7) 0.006(6) 0.008(6)
C110 0.054(7) 0.046(7) 0.090(9) -0.004(7) 0.004(7) 0.002(6)
C29 0.052(7) 0.053(7) 0.073(8) 0.000(6) 0.021(6) -0.003(6)
C46 0.040(7) 0.077(9) 0.080(9) 0.020(7) 0.017(7) 0.009(6)
C21 0.059(7) 0.063(8) 0.065(8) 0.004(7) 0.000(6) -0.003(6)
C60 0.089(10) 0.084(10) 0.113(12) -0.020(9) 0.004(9) 0.033(8)
C79 0.062(7) 0.059(7) 0.067(8) -0.005(7) -0.005(7) 0.001(6)
C70 0.047(7) 0.074(8) 0.056(7) 0.009(6) 0.018(6) 0.004(6)
C122 0.043(6) 0.052(6) 0.081(7) 0.013(5) 0.018(5) -0.002(5)
C10 0.049(6) 0.038(6) 0.071(8) 0.005(6) 0.018(6) -0.001(5)
C26 0.059(8) 0.071(9) 0.120(11) -0.030(9) 0.003(8) -0.014(7)
C48 0.050(7) 0.070(8) 0.107(10) 0.013(8) 0.031(8) -0.002(7)
C86 0.056(7) 0.060(8) 0.062(8) 0.001(6) -0.001(6) -0.005(6)
C96 0.040(6) 0.056(7) 0.097(9) -0.017(7) 0.020(7) -0.003(6)
C50 0.055(8) 0.075(9) 0.080(9) 0.005(8) 0.012(7) -0.005(7)
C52 0.031(6) 0.071(9) 0.078(8) -0.002(7) 0.010(6) -0.001(6)
N19 0.044(5) 0.063(6) 0.082(7) -0.003(6) 0.009(5) 0.009(5)
C7 0.044(6) 0.051(7) 0.078(8) 0.009(6) 0.017(6) -0.003(5)
C40 0.068(7) 0.036(6) 0.064(7) -0.011(6) 0.033(6) -0.003(6)
C85 0.042(7) 0.094(10) 0.065(8) 0.008(8) -0.003(6) -0.001(7)
C5 0.060(7) 0.059(8) 0.094(9) 0.023(7) 0.042(7) 0.007(6)
N15 0.074(7) 0.063(7) 0.085(7) -0.011(6) 0.012(6) -0.014(5)
C59 0.051(7) 0.062(8) 0.082(9) -0.007(7) -0.010(7) 0.001(6)
C78 0.042(6) 0.068(8) 0.050(7) -0.007(6) 0.012(6) -0.001(6)
C109 0.053(7) 0.064(8) 0.064(8) 0.005(6) 0.016(6) 0.003(6)
C67 0.051(7) 0.059(7) 0.062(7) 0.014(6) 0.027(6) -0.003(6)
C82 0.063(8) 0.066(8) 0.067(8) 0.017(7) 0.007(7) -0.005(6)
C114 0.060(8) 0.062(8) 0.074(8) 0.013(7) 0.016(7) 0.002(6)
C51 0.074(8) 0.054(7) 0.078(8) 0.010(7) 0.021(7) 0.012(7)
C116 0.060(8) 0.067(9) 0.081(9) -0.021(7) 0.019(7) 0.003(7)
C8 0.053(7) 0.041(6) 0.060(7) 0.005(6) 0.020(6) -0.012(5)
C27 0.061(8) 0.052(7) 0.108(10) 0.006(7) 0.007(8) 0.013(7)
C36 0.082(9) 0.034(6) 0.116(11) -0.002(7) 0.067(9) 0.004(6)
C99 0.049(6) 0.041(7) 0.073(8) 0.013(6) 0.030(6) 0.013(5)
N22 0.051(6) 0.057(7) 0.096(8) 0.009(6) 0.021(6) 0.002(5)
N11 0.050(6) 0.077(7) 0.085(7) -0.007(6) 0.006(6) 0.002(6)
C119 0.083(9) 0.057(8) 0.111(11) -0.014(8) -0.001(8) 0.018(7)
C74 0.063(8) 0.063(9) 0.103(10) 0.002(8) 0.022(8) 0.009(7)
C53 0.074(9) 0.063(8) 0.076(9) -0.015(7) 0.016(7) -0.008(7)
C73 0.060(7) 0.049(7) 0.079(8) -0.001(7) 0.024(7) 0.007(6)
C83 0.046(7) 0.082(9) 0.044(7) -0.002(7) -0.001(6) 0.004(6)
C63 0.048(7) 0.090(11) 0.079(9) 0.009(8) -0.003(7) -0.016(7)
N23 0.062(6) 0.085(8) 0.079(7) 0.014(7) 0.011(6) 0.001(6)
C55 0.049(7) 0.067(8) 0.085(9) -0.004(7) 0.011(7) 0.008(6)
C97 0.054(7) 0.054(8) 0.083(8) -0.008(7) 0.022(7) 0.001(6)
C66 0.051(7) 0.052(7) 0.059(7) 0.008(6) 0.012(6) 0.000(5)
C104 0.065(8) 0.063(8) 0.069(8) -0.012(7) 0.035(7) -0.001(7)
C72 0.049(7) 0.051(7) 0.074(8) 0.003(6) 0.022(6) -0.007(6)
C45 0.051(7) 0.054(8) 0.083(9) 0.000(7) 0.016(6) 0.011(6)
C81 0.077(9) 0.087(10) 0.064(8) -0.003(8) 0.010(7) 0.003(8)
C89 0.052(8) 0.080(10) 0.113(11) -0.016(9) -0.018(7) 0.017(7)
C58 0.102(11) 0.062(9) 0.094(10) -0.040(8) 0.009(8) 0.006(8)
C9 0.056(7) 0.045(6) 0.072(8) -0.009(6) 0.021(6) -0.022(6)
C105 0.083(9) 0.060(9) 0.105(10) -0.023(8) 0.034(8) -0.017(7)
C101 0.046(6) 0.070(8) 0.051(7) -0.009(6) 0.012(6) 0.003(6)
C65 0.056(7) 0.074(8) 0.078(9) 0.010(7) 0.020(7) 0.015(7)
C49 0.067(8) 0.074(9) 0.059(8) 0.000(7) 0.002(6) 0.003(7)
C115 0.050(7) 0.080(10) 0.087(9) -0.001(8) 0.007(7) -0.005(7)
C34 0.135(14) 0.053(9) 0.159(16) -0.035(10) 0.106(13) -0.009(9)
N7 0.083(7) 0.052(6) 0.098(8) 0.019(6) 0.050(6) 0.035(5)
N18 0.069(8) 0.111(11) 0.120(10) -0.044(9) 0.004(8) -0.012(7)
C1 0.103(10) 0.037(7) 0.117(11) -0.006(8) 0.043(9) -0.016(7)
C90 0.089(7) 0.068(7) 0.109(8) 0.018(6) -0.010(6) 0.007(6)
C25 0.071(9) 0.063(9) 0.095(10) 0.007(8) -0.007(8) -0.007(7)
C121 0.099(10) 0.050(8) 0.092(10) -0.010(7) 0.006(8) -0.023(7)
C19 0.101(10) 0.054(8) 0.091(10) 0.010(7) 0.016(9) -0.015(8)
C12 0.064(8) 0.067(9) 0.110(11) -0.011(8) 0.021(8) -0.016(7)
C113 0.059(8) 0.084(10) 0.095(10) -0.008(8) -0.015(7) 0.007(7)
C54 0.060(8) 0.070(9) 0.083(9) -0.009(7) 0.023(7) -0.007(7)
C77 0.118(12) 0.064(10) 0.107(11) -0.010(9) 0.042(10) -0.015(9)
C94 0.046(7) 0.072(9) 0.104(10) 0.016(8) 0.007(7) 0.010(7)
C76 0.107(12) 0.072(10) 0.125(13) 0.014(10) 0.049(11) 0.024(9)
C17 0.073(9) 0.061(9) 0.082(9) 0.008(7) -0.027(7) -0.019(7)
C80 0.049(7) 0.056(8) 0.068(8) 0.004(6) 0.004(6) -0.003(6)
C84 0.055(8) 0.076(9) 0.099(10) 0.006(8) 0.019(7) 0.000(7)
C4 0.071(8) 0.061(8) 0.107(10) 0.003(8) 0.042(8) 0.005(7)
C102 0.056(7) 0.061(8) 0.058(7) -0.011(6) 0.011(6) 0.009(6)
C32 0.120(12) 0.050(8) 0.141(14) 0.002(9) 0.070(11) 0.031(8)
C15 0.047(7) 0.060(8) 0.101(10) -0.002(7) 0.011(7) -0.017(6)
N17 0.059(6) 0.090(8) 0.079(7) -0.014(7) -0.003(6) -0.006(6)
C118 0.059(7) 0.064(7) 0.108(8) -0.003(6) -0.008(6) 0.003(6)
C112 0.072(8) 0.050(7) 0.083(9) -0.012(7) 0.006(7) 0.002(7)
C106 0.121(13) 0.071(10) 0.104(12) -0.012(9) 0.051(10) -0.022(9)
C57 0.080(9) 0.069(9) 0.095(10) -0.022(8) -0.012(8) 0.030(7)
C18 0.077(9) 0.061(8) 0.087(9) -0.006(7) 0.007(8) -0.001(7)
C111 0.085(9) 0.066(9) 0.090(10) -0.007(8) 0.011(8) 0.006(8)
C64 0.050(7) 0.064(8) 0.076(9) 0.014(7) 0.000(6) 0.005(7)
C20 0.066(8) 0.059(9) 0.098(10) 0.001(8) -0.004(7) -0.005(7)
C123 0.063(8) 0.057(9) 0.094(10) 0.013(7) 0.010(8) 0.004(7)
N24 0.094(9) 0.074(8) 0.121(10) 0.028(8) 0.032(8) 0.020(7)
C88 0.086(8) 0.066(8) 0.106(9) 0.020(7) -0.011(7) 0.009(6)
C28 0.065(8) 0.050(8) 0.105(10) 0.007(7) 0.005(8) 0.014(6)
C95 0.049(7) 0.076(9) 0.077(9) -0.005(8) 0.008(6) -0.003(7)
C75 0.101(11) 0.063(10) 0.114(12) 0.013(9) 0.038(10) 0.014(8)
C93 0.071(9) 0.072(10) 0.113(12) 0.002(9) -0.012(8) 0.001(8)
C56 0.090(10) 0.046(7) 0.112(11) -0.002(8) -0.008(9) 0.029(7)
C92 0.063(8) 0.063(9) 0.118(12) -0.024(8) 0.025(9) 0.000(7)
Br3 0.0902(9) 0.0562(8) 0.0969(10) 0.0135(7) 0.0426(8) 0.0103(7)
C124 0.051(8) 0.118(13) 0.103(11) 0.032(11) 0.008(8) -0.002(9)
C22 0.087(10) 0.054(8) 0.091(10) -0.013(8) -0.002(8) -0.012(7)
C87 0.074(9) 0.073(9) 0.109(11) -0.021(8) 0.004(9) -0.001(8)
Br5 0.0893(12) 0.1404(17) 0.233(2) 0.0599(16) -0.0190(13) -0.0621(12)
C23 0.046(7) 0.086(10) 0.062(8) 0.006(7) -0.002(6) -0.008(7)
C31 0.078(9) 0.087(11) 0.097(11) -0.019(10) 0.011(8) -0.021(9)
C24 0.057(8) 0.051(8) 0.086(9) 0.002(7) 0.016(7) 0.000(6)
C2 0.112(12) 0.036(7) 0.135(13) -0.004(9) 0.043(10) 0.002(8)
C14 0.041(7) 0.081(10) 0.116(11) 0.010(9) 0.017(7) -0.001(7)
C13 0.070(9) 0.049(7) 0.120(11) 0.001(8) 0.018(8) 0.005(7)
C3 0.110(12) 0.049(8) 0.130(13) 0.020(9) 0.049(10) 0.013(8)
C35 0.088(9) 0.062(9) 0.098(10) 0.000(8) 0.043(8) -0.006(7)
C33 0.160(18) 0.056(10) 0.20(2) 0.020(13) 0.118(16) 0.033(11)
N12 0.075(9) 0.139(13) 0.118(11) 0.022(10) 0.035(8) 0.045(9)
C62 0.062(9) 0.130(14) 0.087(11) -0.004(11) 0.018(8) 0.028(10)
C61 0.067(9) 0.064(9) 0.116(12) 0.021(8) 0.011(9) 0.015(7)
C107 0.144(15) 0.051(9) 0.130(14) 0.002(10) 0.054(12) 0.009(10)
C108 0.120(12) 0.051(9) 0.091(10) 0.003(8) 0.031(9) 0.004(8)
C120 0.064(6) 0.063(6) 0.109(7) -0.002(5) -0.005(5) 0.002(5)
Cl1 0.101(3) 0.115(3) 0.120(3) 0.003(3) 0.035(2) 0.007(2)
Cl2 0.125(4) 0.125(4) 0.183(5) -0.015(3) 0.047(3) 0.021(3)
Cl3 0.207(5) 0.102(3) 0.162(4) 0.018(3) 0.066(4) -0.031(3)
C125 0.116(12) 0.119(13) 0.146(14) 0.020(11) 0.053(12) 0.055(11)
Cl4 0.110(3) 0.148(4) 0.148(4) -0.014(3) 0.049(3) 0.012(3)
Cl5 0.121(3) 0.150(4) 0.145(4) -0.027(3) 0.039(3) 0.039(3)
Cl6 0.223(6) 0.109(4) 0.197(5) 0.001(4) 0.096(5) -0.006(4)
C126 0.30(2) 0.167(11) 0.24(2) 0.117(12) 0.22(2) 0.192(12)

loop_
_atom_type_symbol
_atom_type_description
_atom_type_scat_dispersion_real
_atom_type_scat_dispersion_imag
_atom_type_scat_source
C C 0.0033 0.0016 'International Tables Vol C Tables 4.2.6.8 and 6.1.1.4'
H H 0.0000 0.0000 'International Tables Vol C Tables 4.2.6.8 and 6.1.1.4'
N N 0.0061 0.0033 'International Tables Vol C Tables 4.2.6.8 and 6.1.1.4'
Br Br -0.2901 2.4595 'International Tables Vol C Tables 4.2.6.8 and 6.1.1.4'
Cd Cd -0.8075 1.2024 'International Tables Vol C Tables 4.2.6.8 and 6.1.1.4'
Cl Cl 0.1484 0.1585 'International Tables Vol C Tables 4.2.6.8 and 6.1.1.4'

loop_
_geom_angle_atom_site_label_1
_geom_angle_atom_site_label_2
_geom_angle_atom_site_label_3
_geom_angle
C30 N6 C31 102.9(10)
N6 C30 N4 109.6(11)
N6 C30 H30 125.2
N4 C30 H30 125.2
N3 Cd1 N1 135.0(3)
N3 Cd1 N2 67.9(3)
N1 Cd1 N2 68.3(3)
N3 Cd1 Br2 101.9(2)
N1 Cd1 Br2 103.2(2)
N2 Cd1 Br2 137.5(2)
N3 Cd1 Br1 104.9(2)
N1 Cd1 Br1 103.6(2)
N2 Cd1 Br1 117.2(2)
Br2 Cd1 Br1 105.26(7)
N8 Cd2 N9 69.1(3)
N8 Cd2 N7 68.0(3)
N9 Cd2 N7 135.7(3)
N8 Cd2 Br4 140.1(2)
N9 Cd2 Br4 103.7(2)
N7 Cd2 Br4 102.1(2)
N8 Cd2 Br3 115.7(2)
N9 Cd2 Br3 101.3(2)
N7 Cd2 Br3 106.5(2)
Br4 Cd2 Br3 104.25(8)
N15 Cd3 N13 135.9(3)
N15 Cd3 N14 69.2(3)
N13 Cd3 N14 67.3(3)
N15 Cd3 Br5 98.1(3)
N13 Cd3 Br5 98.3(2)
N14 Cd3 Br5 121.3(2)
N15 Cd3 Br6 108.7(3)
N13 Cd3 Br6 97.7(2)
N14 Cd3 Br6 118.3(2)
Br5 Cd3 Br6 119.95(8)
N20 Cd4 N19 68.9(3)
N20 Cd4 N21 69.3(3)
N19 Cd4 N21 137.8(3)
N20 Cd4 Br8 120.3(2)
N19 Cd4 Br8 99.3(2)
N21 Cd4 Br8 96.1(2)
N20 Cd4 Br7 116.2(2)
N19 Cd4 Br7 96.3(2)
N21 Cd4 Br7 107.5(2)
Br8 Cd4 Br7 123.26(8)
C41 N8 C37 121.1(8)
C41 N8 Cd2 118.2(7)
C37 N8 Cd2 119.5(6)
C99 N20 C103 119.9(9)
C99 N20 Cd4 119.7(7)
C103 N20 Cd4 120.3(7)
C72 N14 C68 117.9(9)
C72 N14 Cd3 120.2(7)
C68 N14 Cd3 121.7(7)
C10 N2 C6 118.9(8)
C10 N2 Cd1 120.0(7)
C6 N2 Cd1 120.7(6)
N14 C68 C69 123.4(9)
N14 C68 C67 114.6(10)
C69 C68 C67 121.9(10)
C30 N4 N5 109.3(9)
C30 N4 C29 128.9(10)
N5 N4 C29 121.8(9)
C38 C37 N8 120.9(9)
C38 C37 C36 124.1(11)
N8 C37 C36 115.0(10)
C42 N9 C46 117.4(9)
C42 N9 Cd2 117.9(7)
C46 N9 Cd2 124.6(7)
C49 C47 C48 117.7(10)
C49 C47 C39 121.0(10)
C48 C47 C39 121.3(10)
C1 N1 C5 120.3(10)
C1 N1 Cd1 122.0(9)
C5 N1 Cd1 117.6(7)
N9 C42 C43 119.6(9)
N9 C42 C41 116.6(9)
C43 C42 C41 123.7(9)
N8 C41 C40 119.8(10)
N8 C41 C42 116.7(9)
C40 C41 C42 123.5(9)
C97 C98 N19 121.3(9)
C97 C98 C99 123.9(10)
N19 C98 C99 114.9(9)
C89 C91 C90 120.5(12)
C89 C91 N16 120.9(11)
C90 C91 N16 118.6(12)
C43 C44 C45 120.0(11)
C43 C44 H44 120.0
C45 C44 H44 120.0
C38 C39 C40 118.0(10)
C38 C39 C47 120.5(10)
C40 C39 C47 121.5(10)
C63 N13 C67 117.9(10)
C63 N13 Cd3 121.5(8)
C67 N13 Cd3 120.6(7)
C70 C69 C68 119.7(10)
C70 C69 H69 120.2
C68 C69 H69 120.2
C31 N5 N4 102.3(10)
C108 N21 C104 116.9(11)
C108 N21 Cd4 124.5(9)
C104 N21 Cd4 118.5(7)
N3 C11 C12 121.8(10)
N3 C11 C10 116.8(9)
C12 C11 C10 121.3(10)
N20 C103 C102 122.4(9)
N20 C103 C104 116.4(10)
C102 C103 C104 121.2(10)
C61 N10 N11 110.4(10)
C61 N10 C59 131.1(11)
N11 N10 C59 118.5(10)
C37 C38 C39 119.3(10)
C37 C38 H38 120.4
C39 C38 H38 120.4
C11 N3 C15 119.0(9)
C11 N3 Cd1 120.0(7)
C15 N3 Cd1 121.1(7)
N2 C6 C7 121.1(10)
N2 C6 C5 114.5(9)
C7 C6 C5 124.4(11)
C44 C43 C42 120.5(10)
C44 C43 H43 119.7
C42 C43 H43 119.7
C99 C100 C101 120.6(10)
C99 C100 H100 119.7
C101 C100 H100 119.7
C72 C71 C70 120.6(10)
C72 C71 H71 119.7
C70 C71 H71 119.7
C17 C16 C18 117.4(10)
C17 C16 C8 122.6(10)
C18 C16 C8 120.0(10)
C92 N16 N17 108.0(10)
C92 N16 C91 131.9(11)
N17 N16 C91 120.0(10)
C118 C117 C119 116.2(11)
C118 C117 C116 122.2(11)
C119 C117 C116 121.6(11)
C112 C110 C109 119.5(11)
C112 C110 H110 120.2
C109 C110 H110 120.2
C27 C29 C28 116.5(11)
C27 C29 N4 122.4(11)
C28 C29 N4 121.1(10)
C45 C46 N9 125.7(10)
C45 C46 H46 117.1
N9 C46 H46 117.1
C20 C21 C19 116.7(11)
C20 C21 C22 120.7(11)
C19 C21 C22 122.6(11)
C57 C60 C59 120.0(12)
C57 C60 H60 120.0
C59 C60 H60 120.0
C81 C79 C78 121.4(11)
C81 C79 H79 119.3
C78 C79 H79 119.3
C69 C70 C71 115.4(10)
C69 C70 C78 120.8(11)
C71 C70 C78 123.7(10)
C121 C122 C120 119.9(11)
C121 C122 N22 117.8(11)
C120 C122 N22 122.3(10)
N2 C10 C9 122.6(10)
N2 C10 C11 114.3(9)
C9 C10 C11 123.1(9)
C24 C26 C28 117.5(12)
C24 C26 H26 121.3
C28 C26 H26 121.3
C50 C48 C47 121.4(12)
C50 C48 H48 119.3
C47 C48 H48 119.3
C88 C86 C87 114.0(11)
C88 C86 C85 122.3(11)
C87 C86 C85 123.6(11)
C95 C96 C97 119.7(11)
C95 C96 H96 120.2
C97 C96 H96 120.2
C48 C50 C52 121.5(12)
C48 C50 H50 119.2
C52 C50 H50 119.2
C51 C52 C50 118.6(10)
C51 C52 C53 123.3(11)
C50 C52 C53 118.2(11)
C94 N19 C98 118.7(10)
C94 N19 Cd4 122.1(8)
C98 N19 Cd4 119.2(7)
C6 C7 C8 121.0(10)
C6 C7 H7 119.5
C8 C7 H7 119.5
C41 C40 C39 120.9(9)
C41 C40 H40 119.5
C39 C40 H40 119.5
C84 C85 C86 127.6(12)
C84 C85 H85 116.2
C86 C85 H85 116.2
N1 C5 C4 120.9(11)
N1 C5 C6 117.8(10)
C4 C5 C6 121.3(11)
C73 N15 C77 116.9(11)
C73 N15 Cd3 120.5(7)
C77 N15 Cd3 122.6(9)
C58 C59 N10 118.7(12)
C58 C59 C60 122.8(12)
N10 C59 C60 118.5(11)
C80 C78 C79 115.5(10)
C80 C78 C70 123.6(10)
C79 C78 C70 120.8(10)
C110 C109 C111 117.7(10)
C110 C109 C101 120.0(10)
C111 C109 C101 122.2(11)
N13 C67 C66 123.5(9)
N13 C67 C68 115.4(10)
C66 C67 C68 121.1(10)
C83 C82 C80 120.6(11)
C83 C82 H82 119.7
C80 C82 H82 119.7
C112 C114 C113 117.8(11)
C112 C114 C115 124.6(12)
C113 C114 C115 117.6(11)
C52 C51 C49 120.6(11)
C52 C51 H51 119.7
C49 C51 H51 119.7
C115 C116 C117 129.0(12)
C115 C116 H116 115.5
C117 C116 H116 115.5
C9 C8 C7 116.0(9)
C9 C8 C16 122.1(9)
C7 C8 C16 121.9(10)
C29 C27 C25 121.0(12)
C29 C27 H27 119.5
C25 C27 H27 119.5
N7 C36 C35 122.3(10)
N7 C36 C37 116.2(11)
C35 C36 C37 121.5(12)
N20 C99 C100 121.8(10)
N20 C99 C98 116.9(9)
C100 C99 C98 121.2(9)
C123 N22 N23 109.7(10)
C123 N22 C122 130.3(11)
N23 N22 C122 120.0(10)
C62 N11 N10 100.4(10)
C117 C119 C121 122.9(11)
C117 C119 H119 118.5
C121 C119 H119 118.5
C73 C74 C75 117.9(12)
C73 C74 H74 121.0
C75 C74 H74 121.0
C54 C53 C52 122.7(11)
C54 C53 H53 118.6
C52 C53 H53 118.6
C74 C73 N15 122.5(11)
C74 C73 C72 123.5(11)
N15 C73 C72 114.0(10)
C82 C83 C81 115.1(10)
C82 C83 C84 124.7(12)
C81 C83 C84 120.2(10)
N13 C63 C64 122.5(12)
N13 C63 H63 118.8
C64 C63 H63 118.8
C124 N23 N22 101.8(11)
C57 C55 C56 119.7(11)
C57 C55 C54 116.7(11)
C56 C55 C54 123.4(11)
C98 C97 C96 119.3(11)
C98 C97 H97 120.4
C96 C97 H97 120.4
C65 C66 C67 114.8(10)
C65 C66 H66 122.6
C67 C66 H66 122.6
N21 C104 C105 122.3(11)
N21 C104 C103 115.1(10)
C105 C104 C103 122.5(11)
N14 C72 C71 122.9(10)
N14 C72 C73 115.5(10)
C71 C72 C73 121.5(10)
C46 C45 C44 116.7(11)
C46 C45 H45 121.6
C44 C45 H45 121.6
C79 C81 C83 123.2(11)
C79 C81 H81 118.4
C83 C81 H81 118.4
C91 C89 C87 120.1(12)
C91 C89 H89 119.9
C87 C89 H89 119.9
C59 C58 C56 117.3(12)
C59 C58 H58 121.3
C56 C58 H58 121.3
C10 C9 C8 120.3(10)
C10 C9 H9 119.8
C8 C9 H9 119.8
C106 C105 C104 117.3(13)
C106 C105 H105 121.4
C104 C105 H105 121.4
C100 C101 C102 116.2(9)
C100 C101 C109 122.6(10)
C102 C101 C109 121.2(9)
C66 C65 C64 121.6(11)
C66 C65 H65 119.2
C64 C65 H65 119.2
C47 C49 C51 120.2(11)
C47 C49 H49 119.9
C51 C49 H49 119.9
C116 C115 C114 128.3(12)
C116 C115 H115 115.8
C114 C115 H115 115.8
C35 C34 C33 118.0(15)
C35 C34 H34 121.0
C33 C34 H34 121.0
C32 N7 C36 117.1(12)
C32 N7 Cd2 123.4(10)
C36 N7 Cd2 119.4(7)
C93 N18 C92 100.1(11)
N1 C1 C2 121.5(12)
N1 C1 H1 119.2
C2 C1 H1 119.2
C91 C90 C88 117.3(13)
C91 C90 H90 121.3
C88 C90 H90 121.3
C24 C25 C27 123.6(12)
C24 C25 H25 118.2
C27 C25 H25 118.2
C122 C121 C119 116.9(11)
C122 C121 H121 121.5
C119 C121 H121 121.5
C17 C19 C21 119.8(11)
C17 C19 H19 120.1
C21 C19 H19 120.1
C11 C12 C13 119.3(11)
C11 C12 H12 120.4
C13 C12 H12 120.4
C111 C113 C114 120.2(12)
C111 C113 H113 119.9
C114 C113 H113 119.9
C53 C54 C55 123.4(11)
C53 C54 H54 118.3
C55 C54 H54 118.3
C76 C77 N15 122.2(14)
C76 C77 H77 118.9
N15 C77 H77 118.9
N19 C94 C95 122.7(11)
N19 C94 H94 118.7
C95 C94 H94 118.7
C77 C76 C75 119.2(14)
C77 C76 H76 120.4
C75 C76 H76 120.4
C16 C17 C19 123.9(11)
C16 C17 H17 118.1
C19 C17 H17 118.1
C78 C80 C82 124.2(10)
C78 C80 H80 117.9
C82 C80 H80 117.9
C85 C84 C83 126.9(12)
C85 C84 H84 116.5
C83 C84 H84 116.5
C5 C4 C3 116.7(12)
C5 C4 H4 121.7
C3 C4 H4 121.7
C103 C102 C101 119.0(10)
C103 C102 H102 120.5
C101 C102 H102 120.5
N7 C32 C33 121.9(14)
N7 C32 H32 119.1
C33 C32 H32 119.1
C14 C15 N3 121.4(11)
C14 C15 H15 119.3
N3 C15 H15 119.3
C93 N17 N16 102.0(10)
C117 C118 C120 122.4(12)
C117 C118 H118 118.8
C120 C118 H118 118.8
C110 C112 C114 122.6(11)
C110 C112 H112 118.7
C114 C112 H112 118.7
C105 C106 C107 120.0(14)
C105 C106 H106 120.0
C107 C106 H106 120.0
C60 C57 C55 118.9(12)
C60 C57 H57 120.6
C55 C57 H57 120.6
C20 C18 C16 119.7(11)
C20 C18 H18 120.2
C16 C18 H18 120.2
C113 C111 C109 122.1(12)
C113 C111 H111 118.9
C109 C111 H111 118.9
C63 C64 C65 119.6(11)
C63 C64 H64 120.2
C65 C64 H64 120.2
C21 C20 C18 122.5(11)
C21 C20 H20 118.7
C18 C20 H20 118.7
N22 C123 N24 110.8(12)
N22 C123 H123 124.6
N24 C123 H123 124.6
C124 N24 C123 100.7(11)
C86 C88 C90 125.6(12)
C86 C88 H88 117.2
C90 C88 H88 117.2
C26 C28 C29 123.4(11)
C26 C28 H28 118.3
C29 C28 H28 118.3
C96 C95 C94 118.4(11)
C96 C95 H95 120.8
C94 C95 H95 120.8
C74 C75 C76 121.2(13)
C74 C75 H75 119.4
C76 C75 H75 119.4
N17 C93 N18 118.5(12)
N17 C93 H93 120.8
N18 C93 H93 120.8
C55 C56 C58 121.2(11)
C55 C56 H56 119.4
C58 C56 H56 119.4
N16 C92 N18 111.3(12)
N16 C92 H92 124.3
N18 C92 H92 124.3
N23 C124 N24 117.0(13)
N23 C124 H124 121.5
N24 C124 H124 121.5
C23 C22 C21 129.6(12)
C23 C22 H22 115.2
C21 C22 H22 115.2
C86 C87 C89 122.3(12)
C86 C87 H87 118.8
C89 C87 H87 118.8
C22 C23 C24 132.4(12)
C22 C23 H23 113.8
C24 C23 H23 113.8
N5 C31 N6 115.8(13)
N5 C31 H31 122.1
N6 C31 H31 122.1
C25 C24 C26 118.1(11)
C25 C24 C23 124.2(11)
C26 C24 C23 117.8(11)
C1 C2 C3 120.1(12)
C1 C2 H2 120.0
C3 C2 H2 120.0
C15 C14 C13 120.6(12)
C15 C14 H14 119.7
C13 C14 H14 119.7
C12 C13 C14 117.8(11)
C12 C13 H13 121.1
C14 C13 H13 121.1
C2 C3 C4 120.5(13)
C2 C3 H3 119.8
C4 C3 H3 119.8
C34 C35 C36 118.5(13)
C34 C35 H35 120.7
C36 C35 H35 120.7
C34 C33 C32 122.0(14)
C34 C33 H33 119.0
C32 C33 H33 119.0
C62 N12 C61 104.7(13)
N11 C62 N12 115.8(13)
N11 C62 H62 122.1
N12 C62 H62 122.1
N10 C61 N12 108.6(13)
N10 C61 H61 125.7
N12 C61 H61 125.7
C108 C107 C106 117.1(13)
C108 C107 H107 121.4
C106 C107 H107 121.4
N21 C108 C107 126.4(13)
N21 C108 H108 116.8
C107 C108 H108 116.8
C118 C120 C122 121.6(12)
C118 C120 H120 119.2
C122 C120 H120 119.2
Cl2 C125 Cl1 104.8(9)
Cl2 C125 Cl3 106.8(9)
Cl1 C125 Cl3 112.4(8)
Cl2 C125 H125 110.9
Cl1 C125 H125 110.9
Cl3 C125 H125 110.9
Cl5 C126 Cl6 90.3(10)
Cl5 C126 Cl4 87.9(9)
Cl6 C126 Cl4 90.7(9)
Cl5 C126 H126 125.5
Cl6 C126 H126 125.5
Cl4 C126 H126 125.5

loop_
_geom_bond_atom_site_label_1
_geom_bond_atom_site_label_2
_geom_bond_distance
N6 C30 1.325(13)
N6 C31 1.351(16)
C30 N4 1.337(13)
C30 H30 0.9300
Cd1 N3 2.363(8)
Cd1 N1 2.381(9)
Cd1 N2 2.394(8)
Cd1 Br2 2.4317(18)
Cd1 Br1 2.6640(18)
Cd2 N8 2.366(8)
Cd2 N9 2.382(9)
Cd2 N7 2.408(10)
Cd2 Br4 2.4172(19)
Cd2 Br3 2.6392(17)
Cd3 N15 2.309(10)
Cd3 N13 2.341(9)
Cd3 N14 2.374(8)
Cd3 Br5 2.397(2)
Cd3 Br6 2.698(2)
Cd4 N20 2.332(8)
Cd4 N19 2.365(9)
Cd4 N21 2.376(9)
Cd4 Br8 2.393(2)
Cd4 Br7 2.683(2)
N8 C41 1.335(12)
N8 C37 1.376(13)
N20 C99 1.334(12)
N20 C103 1.335(12)
N14 C72 1.293(12)
N14 C68 1.316(12)
N2 C10 1.340(12)
N2 C6 1.343(12)
C68 C69 1.428(14)
C68 C67 1.478(13)
N4 N5 1.375(11)
N4 C29 1.413(13)
C37 C38 1.340(13)
C37 C36 1.492(14)
N9 C42 1.337(12)
N9 C46 1.359(13)
C47 C49 1.384(15)
C47 C48 1.391(14)
C47 C39 1.457(14)
N1 C1 1.318(13)
N1 C5 1.389(13)
C42 C43 1.392(14)
C42 C41 1.493(13)
C41 C40 1.346(13)
C98 C97 1.346(13)
C98 N19 1.347(12)
C98 C99 1.487(13)
C91 C89 1.329(16)
C91 C90 1.355(15)
C91 N16 1.483(15)
C44 C43 1.362(14)
C44 C45 1.368(14)
C44 H44 0.9300
C39 C38 1.399(14)
C39 C40 1.403(13)
N13 C63 1.320(13)
N13 C67 1.364(12)
C69 C70 1.347(13)
C69 H69 0.9300
N5 C31 1.289(15)
N21 C108 1.292(14)
N21 C104 1.358(13)
C11 N3 1.342(12)
C11 C12 1.370(15)
C11 C10 1.495(14)
C103 C102 1.366(13)
C103 C104 1.507(14)
N10 C61 1.335(14)
N10 N11 1.408(12)
N10 C59 1.424(14)
C38 H38 0.9300
N3 C15 1.348(13)
C6 C7 1.356(13)
C6 C5 1.474(15)
C43 H43 0.9300
C100 C99 1.354(13)
C100 C101 1.411(13)
C100 H100 0.9300
C71 C72 1.395(14)
C71 C70 1.418(14)
C71 H71 0.9300
C16 C17 1.337(15)
C16 C18 1.388(14)
C16 C8 1.493(14)
N16 C92 1.335(14)
N16 N17 1.375(12)
C117 C118 1.352(15)
C117 C119 1.429(15)
C117 C116 1.451(15)
C110 C112 1.366(14)
C110 C109 1.392(14)
C110 H110 0.9300
C29 C27 1.294(13)
C29 C28 1.403(15)
C46 C45 1.333(15)
C46 H46 0.9300
C21 C20 1.373(15)
C21 C19 1.389(15)
C21 C22 1.445(15)
C60 C57 1.361(16)
C60 C59 1.435(16)
C60 H60 0.9300
C79 C81 1.381(14)
C79 C78 1.394(13)
C79 H79 0.9300
C70 C78 1.479(14)
C122 C121 1.356(15)
C122 C120 1.418(15)
C122 N22 1.424(13)
C10 C9 1.345(13)
C26 C24 1.368(15)
C26 C28 1.374(15)
C26 H26 0.9300
C48 C50 1.339(14)
C48 H48 0.9300
C86 C88 1.354(16)
C86 C87 1.363(15)
C86 C85 1.509(15)
C96 C95 1.333(14)
C96 C97 1.393(14)
C96 H96 0.9300
C50 C52 1.373(15)
C50 H50 0.9300
C52 C51 1.368(14)
C52 C53 1.444(15)
N19 C94 1.321(13)
C7 C8 1.403(13)
C7 H7 0.9300
C40 H40 0.9300
C85 C84 1.286(15)
C85 H85 0.9300
C5 C4 1.397(15)
N15 C73 1.372(13)
N15 C77 1.386(15)
C59 C58 1.289(15)
C78 C80 1.359(14)
C109 C111 1.392(15)
C109 C101 1.488(14)
C67 C66 1.412(14)
C82 C83 1.389(14)
C82 C80 1.405(14)
C82 H82 0.9300
C114 C112 1.365(14)
C114 C113 1.401(16)
C114 C115 1.471(15)
C51 C49 1.390(14)
C51 H51 0.9300
C116 C115 1.275(15)
C116 H116 0.9300
C8 C9 1.395(13)
C27 C25 1.375(15)
C27 H27 0.9300
C36 N7 1.339(14)
C36 C35 1.453(16)
N22 C123 1.310(13)
N22 N23 1.385(12)
N11 C62 1.330(16)
C119 C121 1.436(16)
C119 H119 0.9300
C74 C73 1.350(14)
C74 C75 1.368(17)
C74 H74 0.9300
C53 C54 1.298(15)
C53 H53 0.9300
C73 C72 1.541(14)
C83 C81 1.400(16)
C83 C84 1.475(15)
C63 C64 1.336(16)
C63 H63 0.9300
N23 C124 1.300(15)
C55 C57 1.363(15)
C55 C56 1.407(16)
C55 C54 1.509(15)
C97 H97 0.9300
C66 C65 1.352(13)
C66 H66 0.9300
C104 C105 1.398(15)
C45 H45 0.9300
C81 H81 0.9300
C89 C87 1.434(16)
C89 H89 0.9300
C58 C56 1.417(16)
C58 H58 0.9300
C9 H9 0.9300
C105 C106 1.375(17)
C105 H105 0.9300
C101 C102 1.428(14)
C65 C64 1.394(15)
C65 H65 0.9300
C49 H49 0.9300
C115 H115 0.9300
C34 C35 1.349(16)
C34 C33 1.35(2)
C34 H34 0.9300
N7 C32 1.338(14)
N18 C93 1.324(15)
N18 C92 1.359(15)
C1 C2 1.359(16)
C1 H1 0.9300
C90 C88 1.418(17)
C90 H90 0.9300
C25 C24 1.332(15)
C25 H25 0.9300
C121 H121 0.9300
C19 C17 1.373(15)
C19 H19 0.9300
C12 C13 1.378(15)
C12 H12 0.9300
C113 C111 1.343(15)
C113 H113 0.9300
C54 H54 0.9300
C77 C76 1.318(17)
C77 H77 0.9300
C94 C95 1.380(15)
C94 H94 0.9300
C76 C75 1.375(17)
C76 H76 0.9300
C17 H17 0.9300
C80 H80 0.9300
C84 H84 0.9300
C4 C3 1.403(16)
C4 H4 0.9300
C102 H102 0.9300
C32 C33 1.39(2)
C32 H32 0.9300
C15 C14 1.342(15)
C15 H15 0.9300
N17 C93 1.300(15)
C118 C120 1.357(15)
C118 H118 0.9300
C112 H112 0.9300
C106 C107 1.389(18)
C106 H106 0.9300
C57 H57 0.9300
C18 C20 1.384(15)
C18 H18 0.9300
C111 H111 0.9300
C64 H64 0.9300
C20 H20 0.9300
C123 N24 1.365(15)
C123 H123 0.9300
N24 C124 1.353(17)
C88 H88 0.9300
C28 H28 0.9300
C95 H95 0.9300
C75 H75 0.9300
C93 H93 0.9300
C56 H56 0.9300
C92 H92 0.9300
C124 H124 0.9300
C22 C23 1.250(15)
C22 H22 0.9300
C87 H87 0.9300
C23 C24 1.516(15)
C23 H23 0.9300
C31 H31 0.9300
C2 C3 1.378(18)
C2 H2 0.9300
C14 C13 1.392(16)
C14 H14 0.9300
C13 H13 0.9300
C3 H3 0.9300
C35 H35 0.9300
C33 H33 0.9300
N12 C62 1.331(17)
N12 C61 1.338(15)
C62 H62 0.9300
C61 H61 0.9300
C107 C108 1.348(17)
C107 H107 0.9300
C108 H108 0.9300
C120 H120 0.9300
Cl1 C125 1.792(16)
Cl2 C125 1.777(16)
Cl3 C125 1.802(15)
C125 H125 0.9800
Cl4 C126 2.044(19)
Cl5 C126 1.998(18)
Cl6 C126 2.03(2)
C126 H126 0.9800

loop_
_geom_torsion_atom_site_label_1
_geom_torsion_atom_site_label_2
_geom_torsion_atom_site_label_3
_geom_torsion_atom_site_label_4
_geom_torsion
C31 N6 C30 N4 0.5(15)
N9 Cd2 N8 C41 11.0(7)
N7 Cd2 N8 C41 179.9(8)
Br4 Cd2 N8 C41 97.4(8)
Br3 Cd2 N8 C41 -81.7(8)
N9 Cd2 N8 C37 178.7(8)
N7 Cd2 N8 C37 -12.4(7)
Br4 Cd2 N8 C37 -94.9(7)
Br3 Cd2 N8 C37 85.9(7)
N19 Cd4 N20 C99 5.7(7)
N21 Cd4 N20 C99 179.2(8)
Br8 Cd4 N20 C99 94.3(7)
Br7 Cd4 N20 C99 -80.9(8)
N19 Cd4 N20 C103 -178.8(8)
N21 Cd4 N20 C103 -5.2(7)
Br8 Cd4 N20 C103 -90.2(7)
Br7 Cd4 N20 C103 94.6(7)
N15 Cd3 N14 C72 -7.0(8)
N13 Cd3 N14 C72 -179.7(9)
Br5 Cd3 N14 C72 -93.8(8)
Br6 Cd3 N14 C72 93.7(8)
N15 Cd3 N14 C68 179.2(9)
N13 Cd3 N14 C68 6.5(8)
Br5 Cd3 N14 C68 92.3(8)
Br6 Cd3 N14 C68 -80.1(8)
N3 Cd1 N2 C10 9.2(7)
N1 Cd1 N2 C10 178.7(8)
Br2 Cd1 N2 C10 92.7(8)
Br1 Cd1 N2 C10 -86.8(8)
N3 Cd1 N2 C6 -179.0(8)
N1 Cd1 N2 C6 -9.5(7)
Br2 Cd1 N2 C6 -95.5(8)
Br1 Cd1 N2 C6 85.0(8)
C72 N14 C68 C69 1.5(15)
Cd3 N14 C68 C69 175.4(7)
C72 N14 C68 C67 179.7(9)
Cd3 N14 C68 C67 -6.3(12)
N6 C30 N4 N5 1.3(14)
N6 C30 N4 C29 179.2(11)
C41 N8 C37 C38 2.4(16)
Cd2 N8 C37 C38 -164.9(8)
C41 N8 C37 C36 -177.6(9)
Cd2 N8 C37 C36 15.1(11)
N8 Cd2 N9 C42 -9.0(7)
N7 Cd2 N9 C42 -23.8(9)
Br4 Cd2 N9 C42 -147.8(7)
Br3 Cd2 N9 C42 104.4(7)
N8 Cd2 N9 C46 175.5(9)
N7 Cd2 N9 C46 160.7(8)
Br4 Cd2 N9 C46 36.7(9)
Br3 Cd2 N9 C46 -71.1(8)
N3 Cd1 N1 C1 -162.5(9)
N2 Cd1 N1 C1 -176.3(10)
Br2 Cd1 N1 C1 -40.1(10)
Br1 Cd1 N1 C1 69.5(10)
N3 Cd1 N1 C5 22.0(10)
N2 Cd1 N1 C5 8.2(7)
Br2 Cd1 N1 C5 144.4(7)
Br1 Cd1 N1 C5 -106.0(8)
C46 N9 C42 C43 -1.6(15)
Cd2 N9 C42 C43 -177.4(8)
C46 N9 C42 C41 -177.6(9)
Cd2 N9 C42 C41 6.6(12)
C37 N8 C41 C40 -1.7(15)
Cd2 N8 C41 C40 165.8(8)
C37 N8 C41 C42 -179.4(9)
Cd2 N8 C41 C42 -11.9(12)
N9 C42 C41 N8 3.5(14)
C43 C42 C41 N8 -172.4(10)
N9 C42 C41 C40 -174.1(10)
C43 C42 C41 C40 10.0(17)
C49 C47 C39 C38 174.5(11)
C48 C47 C39 C38 -2.1(16)
C49 C47 C39 C40 -7.5(16)
C48 C47 C39 C40 175.9(10)
N15 Cd3 N13 C63 166.4(8)
N14 Cd3 N13 C63 176.2(10)
Br5 Cd3 N13 C63 55.6(9)
Br6 Cd3 N13 C63 -66.3(9)
N15 Cd3 N13 C67 -15.5(10)
N14 Cd3 N13 C67 -5.7(7)
Br5 Cd3 N13 C67 -126.3(7)
Br6 Cd3 N13 C67 111.8(7)
N14 C68 C69 C70 -3.2(16)
C67 C68 C69 C70 178.7(10)
C30 N4 N5 C31 -2.5(13)
C29 N4 N5 C31 179.4(11)
N20 Cd4 N21 C108 -177.7(11)
N19 Cd4 N21 C108 -168.7(9)
Br8 Cd4 N21 C108 -57.6(10)
Br7 Cd4 N21 C108 70.2(10)
N20 Cd4 N21 C104 5.4(7)
N19 Cd4 N21 C104 14.4(10)
Br8 Cd4 N21 C104 125.6(8)
Br7 Cd4 N21 C104 -106.7(8)
C99 N20 C103 C102 -0.3(16)
Cd4 N20 C103 C102 -175.9(8)
C99 N20 C103 C104 -179.9(9)
Cd4 N20 C103 C104 4.6(12)
N8 C37 C38 C39 -2.0(16)
C36 C37 C38 C39 178.0(10)
C40 C39 C38 C37 1.0(15)
C47 C39 C38 C37 179.1(10)
C12 C11 N3 C15 2.9(17)
C10 C11 N3 C15 -177.7(10)
C12 C11 N3 Cd1 -177.6(9)
C10 C11 N3 Cd1 1.9(12)
N1 Cd1 N3 C11 -19.3(10)
N2 Cd1 N3 C11 -5.4(7)
Br2 Cd1 N3 C11 -142.1(8)
Br1 Cd1 N3 C11 108.3(8)
N1 Cd1 N3 C15 160.2(8)
N2 Cd1 N3 C15 174.1(9)
Br2 Cd1 N3 C15 37.4(9)
Br1 Cd1 N3 C15 -72.2(9)
C10 N2 C6 C7 3.3(16)
Cd1 N2 C6 C7 -168.6(8)
C10 N2 C6 C5 -178.8(9)
Cd1 N2 C6 C5 9.3(12)
C45 C44 C43 C42 -0.2(18)
N9 C42 C43 C44 1.0(17)
C41 C42 C43 C44 176.7(10)
C89 C91 N16 C92 -175.5(14)
C90 C91 N16 C92 8(2)
C89 C91 N16 N17 2.7(18)
C90 C91 N16 N17 -174.0(12)
C30 N4 C29 C27 22.2(19)
N5 N4 C29 C27 -160.2(12)
C30 N4 C29 C28 -155.8(13)
N5 N4 C29 C28 21.8(16)
C42 N9 C46 C45 1.6(17)
Cd2 N9 C46 C45 177.1(9)
C68 C69 C70 C71 4.2(15)
C68 C69 C70 C78 -176.3(9)
C72 C71 C70 C69 -3.8(16)
C72 C71 C70 C78 176.6(10)
C6 N2 C10 C9 -4.0(16)
Cd1 N2 C10 C9 167.9(8)
C6 N2 C10 C11 176.6(9)
Cd1 N2 C10 C11 -11.4(12)
N3 C11 C10 N2 6.3(14)
C12 C11 C10 N2 -174.3(11)
N3 C11 C10 C9 -173.1(10)
C12 C11 C10 C9 6.3(17)
C49 C47 C48 C50 1.7(17)
C39 C47 C48 C50 178.3(11)
C47 C48 C50 C52 -1.0(19)
C48 C50 C52 C51 0.4(19)
C48 C50 C52 C53 -178.5(11)
C97 C98 N19 C94 -0.1(16)
C99 C98 N19 C94 -179.7(10)
C97 C98 N19 Cd4 -177.2(8)
C99 C98 N19 Cd4 3.1(12)
N20 Cd4 N19 C94 178.4(10)
N21 Cd4 N19 C94 169.4(8)
Br8 Cd4 N19 C94 59.4(9)
Br7 Cd4 N19 C94 -65.8(9)
N20 Cd4 N19 C98 -4.5(7)
N21 Cd4 N19 C98 -13.5(10)
Br8 Cd4 N19 C98 -123.5(7)
Br7 Cd4 N19 C98 111.2(8)
N2 C6 C7 C8 -1.0(17)
C5 C6 C7 C8 -178.8(10)
N8 C41 C40 C39 0.7(16)
C42 C41 C40 C39 178.2(9)
C38 C39 C40 C41 -0.4(15)
C47 C39 C40 C41 -178.5(10)
C88 C86 C85 C84 -178.5(15)
C87 C86 C85 C84 1(2)
C1 N1 C5 C4 -0.5(17)
Cd1 N1 C5 C4 175.1(8)
C1 N1 C5 C6 177.4(11)
Cd1 N1 C5 C6 -6.9(13)
N2 C6 C5 N1 -1.4(14)
C7 C6 C5 N1 176.5(10)
N2 C6 C5 C4 176.5(10)
C7 C6 C5 C4 -5.6(17)
N13 Cd3 N15 C73 13.7(11)
N14 Cd3 N15 C73 4.0(8)
Br5 Cd3 N15 C73 124.6(9)
Br6 Cd3 N15 C73 -109.9(9)
N13 Cd3 N15 C77 -168.1(9)
N14 Cd3 N15 C77 -177.8(11)
Br5 Cd3 N15 C77 -57.2(10)
Br6 Cd3 N15 C77 68.3(10)
C61 N10 C59 C58 166.6(15)
N11 N10 C59 C58 -13.1(18)
C61 N10 C59 C60 -14(2)
N11 N10 C59 C60 166.4(12)
C57 C60 C59 C58 -3(2)
C57 C60 C59 N10 177.8(13)
C81 C79 C78 C80 1.0(17)
C81 C79 C78 C70 179.4(11)
C69 C70 C78 C80 6.7(17)
C71 C70 C78 C80 -173.8(11)
C69 C70 C78 C79 -171.5(10)
C71 C70 C78 C79 8.0(17)
C112 C110 C109 C111 1.5(18)
C112 C110 C109 C101 -179.7(11)
C63 N13 C67 C66 1.2(16)
Cd3 N13 C67 C66 -176.9(8)
C63 N13 C67 C68 -177.0(10)
Cd3 N13 C67 C68 4.8(12)
N14 C68 C67 N13 1.0(13)
C69 C68 C67 N13 179.2(9)
N14 C68 C67 C66 -177.3(10)
C69 C68 C67 C66 0.9(15)
C50 C52 C51 C49 -0.6(18)
C53 C52 C51 C49 178.2(11)
C118 C117 C116 C115 -174.9(14)
C119 C117 C116 C115 9(2)
C6 C7 C8 C9 -0.5(16)
C6 C7 C8 C16 178.8(10)
C17 C16 C8 C9 -7.9(18)
C18 C16 C8 C9 171.0(11)
C17 C16 C8 C7 172.8(12)
C18 C16 C8 C7 -8.2(16)
C28 C29 C27 C25 -1.1(19)
N4 C29 C27 C25 -179.2(11)
C38 C37 C36 N7 172.9(10)
N8 C37 C36 N7 -7.1(14)
C38 C37 C36 C35 -4.8(17)
N8 C37 C36 C35 175.2(10)
C103 N20 C99 C100 0.6(15)
Cd4 N20 C99 C100 176.2(7)
C103 N20 C99 C98 178.2(9)
Cd4 N20 C99 C98 -6.2(12)
C101 C100 C99 N20 -1.4(16)
C101 C100 C99 C98 -178.9(9)
C97 C98 C99 N20 -177.7(10)
N19 C98 C99 N20 2.0(14)
C97 C98 C99 C100 -0.1(16)
N19 C98 C99 C100 179.5(10)
C121 C122 N22 C123 168.6(13)
C120 C122 N22 C123 -9.1(19)
C121 C122 N22 N23 -10.4(16)
C120 C122 N22 N23 171.9(11)
C61 N10 N11 C62 -3.1(14)
C59 N10 N11 C62 176.6(11)
C118 C117 C119 C121 1(2)
C116 C117 C119 C121 177.6(13)
C51 C52 C53 C54 9(2)
C50 C52 C53 C54 -172.2(13)
C75 C74 C73 N15 -0.1(19)
C75 C74 C73 C72 -178.6(12)
C77 N15 C73 C74 1.6(18)
Cd3 N15 C73 C74 179.9(9)
C77 N15 C73 C72 -179.8(11)
Cd3 N15 C73 C72 -1.4(13)
C80 C82 C83 C81 -0.3(17)
C80 C82 C83 C84 178.6(11)
C67 N13 C63 C64 -1.8(18)
Cd3 N13 C63 C64 176.3(10)
C123 N22 N23 C124 -0.7(13)
C122 N22 N23 C124 178.5(10)
N19 C98 C97 C96 0.4(17)
C99 C98 C97 C96 180.0(10)
C95 C96 C97 C98 0.1(17)
N13 C67 C66 C65 0.7(15)
C68 C67 C66 C65 178.9(9)
C108 N21 C104 C105 1.4(17)
Cd4 N21 C104 C105 178.5(9)
C108 N21 C104 C103 177.7(11)
Cd4 N21 C104 C103 -5.1(12)
N20 C103 C104 N21 0.5(14)
C102 C103 C104 N21 -179.1(10)
N20 C103 C104 C105 176.8(10)
C102 C103 C104 C105 -2.7(16)
C68 N14 C72 C71 -1.0(16)
Cd3 N14 C72 C71 -175.1(8)
C68 N14 C72 C73 -177.3(9)
Cd3 N14 C72 C73 8.6(12)
C70 C71 C72 N14 2.3(17)
C70 C71 C72 C73 178.4(10)
C74 C73 C72 N14 173.9(11)
N15 C73 C72 N14 -4.7(15)
C74 C73 C72 C71 -2.5(17)
N15 C73 C72 C71 178.9(10)
N9 C46 C45 C44 -0.9(18)
C43 C44 C45 C46 0.1(18)
C78 C79 C81 C83 -1(2)
C82 C83 C81 C79 0.3(19)
C84 C83 C81 C79 -178.6(11)
C90 C91 C89 C87 -3(2)
N16 C91 C89 C87 -179.7(12)
N10 C59 C58 C56 -177.8(13)
C60 C59 C58 C56 3(2)
N2 C10 C9 C8 2.5(17)
C11 C10 C9 C8 -178.2(10)
C7 C8 C9 C10 -0.1(16)
C16 C8 C9 C10 -179.5(10)
N21 C104 C105 C106 -3.2(18)
C103 C104 C105 C106 -179.3(11)
C99 C100 C101 C102 1.8(15)
C99 C100 C101 C109 -177.2(10)
C110 C109 C101 C100 8.7(17)
C111 C109 C101 C100 -172.5(11)
C110 C109 C101 C102 -170.3(11)
C111 C109 C101 C102 8.5(17)
C67 C66 C65 C64 -2.2(16)
C48 C47 C49 C51 -1.9(17)
C39 C47 C49 C51 -178.5(10)
C52 C51 C49 C47 1.4(18)
C117 C116 C115 C114 -177.9(12)
C112 C114 C115 C116 0(2)
C113 C114 C115 C116 179.6(14)
C35 C36 N7 C32 -2.9(17)
C37 C36 N7 C32 179.4(10)
C35 C36 N7 Cd2 173.8(8)
C37 C36 N7 Cd2 -4.0(13)
N8 Cd2 N7 C32 -175.2(11)
N9 Cd2 N7 C32 -160.3(9)
Br4 Cd2 N7 C32 -35.8(10)
Br3 Cd2 N7 C32 73.2(10)
N8 Cd2 N7 C36 8.4(8)
N9 Cd2 N7 C36 23.3(10)
Br4 Cd2 N7 C36 147.7(8)
Br3 Cd2 N7 C36 -103.2(8)
C5 N1 C1 C2 3.5(19)
Cd1 N1 C1 C2 -172.0(10)
C89 C91 C90 C88 2(2)
N16 C91 C90 C88 179.0(12)
C29 C27 C25 C24 1(2)
C120 C122 C121 C119 0.0(19)
N22 C122 C121 C119 -177.7(11)
C117 C119 C121 C122 -1(2)
C20 C21 C19 C17 -1(2)
C22 C21 C19 C17 178.5(13)
N3 C11 C12 C13 -3.8(19)
C10 C11 C12 C13 176.8(11)
C112 C114 C113 C111 3(2)
C115 C114 C113 C111 -177.4(12)
C52 C53 C54 C55 179.6(11)
C57 C55 C54 C53 -171.9(14)
C56 C55 C54 C53 12(2)
C73 N15 C77 C76 -3(2)
Cd3 N15 C77 C76 178.4(11)
C98 N19 C94 C95 -0.7(18)
Cd4 N19 C94 C95 176.3(10)
N15 C77 C76 C75 3(2)
C18 C16 C17 C19 0(2)
C8 C16 C17 C19 178.7(12)
C21 C19 C17 C16 1(2)
C79 C78 C80 C82 -1.0(17)
C70 C78 C80 C82 -179.4(10)
C83 C82 C80 C78 0.7(18)
C86 C85 C84 C83 -176.2(11)
C82 C83 C84 C85 -11(2)
C81 C83 C84 C85 168.0(14)
N1 C5 C4 C3 -2.2(17)
C6 C5 C4 C3 179.9(11)
N20 C103 C102 C101 0.8(16)
C104 C103 C102 C101 -179.6(10)
C100 C101 C102 C103 -1.5(16)
C109 C101 C102 C103 177.5(10)
C36 N7 C32 C33 2(2)
Cd2 N7 C32 C33 -174.0(11)
C11 N3 C15 C14 -0.5(18)
Cd1 N3 C15 C14 179.9(10)
C92 N16 N17 C93 -0.7(14)
C91 N16 N17 C93 -179.2(11)
C119 C117 C118 C120 -1(2)
C116 C117 C118 C120 -177.1(12)
C109 C110 C112 C114 -1(2)
C113 C114 C112 C110 -0.9(19)
C115 C114 C112 C110 179.1(12)
C104 C105 C106 C107 3(2)
C59 C60 C57 C55 1(2)
C56 C55 C57 C60 0(2)
C54 C55 C57 C60 -175.5(13)
C17 C16 C18 C20 0.5(19)
C8 C16 C18 C20 -178.6(11)
C114 C113 C111 C109 -2(2)
C110 C109 C111 C113 0(2)
C101 C109 C111 C113 -178.6(12)
N13 C63 C64 C65 0(2)
C66 C65 C64 C63 1.7(19)
C19 C21 C20 C18 1(2)
C22 C21 C20 C18 -178.3(13)
C16 C18 C20 C21 -1(2)
N23 N22 C123 N24 0.4(15)
C122 N22 C123 N24 -178.6(11)
N22 C123 N24 C124 0.1(15)
C87 C86 C88 C90 3(2)
C85 C86 C88 C90 -178.0(13)
C91 C90 C88 C86 -2(2)
C24 C26 C28 C29 -1(2)
C27 C29 C28 C26 1(2)
N4 C29 C28 C26 179.3(12)
C97 C96 C95 C94 -0.9(18)
N19 C94 C95 C96 1(2)
C73 C74 C75 C76 0(2)
C77 C76 C75 C74 -2(2)
N16 N17 C93 N18 1.2(19)
C92 N18 C93 N17 -1.2(19)
C57 C55 C56 C58 0(2)
C54 C55 C56 C58 175.3(13)
C59 C58 C56 C55 -1(2)
N17 N16 C92 N18 0.0(15)
C91 N16 C92 N18 178.3(12)
C93 N18 C92 N16 0.7(16)
N22 N23 C124 N24 0.8(16)
C123 N24 C124 N23 -0.6(17)
C20 C21 C22 C23 171.2(15)
C19 C21 C22 C23 -8(2)
C88 C86 C87 C89 -4(2)
C85 C86 C87 C89 177.4(13)
C91 C89 C87 C86 4(2)
C21 C22 C23 C24 -177.9(12)
N4 N5 C31 N6 3.0(16)
C30 N6 C31 N5 -2.3(17)
C27 C25 C24 C26 0(2)
C27 C25 C24 C23 -179.4(12)
C28 C26 C24 C25 0(2)
C28 C26 C24 C23 179.4(12)
C22 C23 C24 C25 172.9(16)
C22 C23 C24 C26 -6(2)
N1 C1 C2 C3 -4(2)
N3 C15 C14 C13 -1(2)
C11 C12 C13 C14 2(2)
C15 C14 C13 C12 0(2)
C1 C2 C3 C4 1(2)
C5 C4 C3 C2 2(2)
C33 C34 C35 C36 -4(2)
N7 C36 C35 C34 3.8(18)
C37 C36 C35 C34 -178.6(11)
C35 C34 C33 C32 4(2)
N7 C32 C33 C34 -3(3)
N10 N11 C62 N12 1.8(16)
C61 N12 C62 N11 0.1(18)
N11 N10 C61 N12 3.4(15)
C59 N10 C61 N12 -176.3(13)
C62 N12 C61 N10 -2.1(16)
C105 C106 C107 C108 -1(2)
C104 N21 C108 C107 1(2)
Cd4 N21 C108 C107 -176.3(12)
C106 C107 C108 N21 -1(2)
C117 C118 C120 C122 0(2)
C121 C122 C120 C118 0(2)
N22 C122 C120 C118 178.0(12)
